data_2021828
loop_
_publ_author_name
'Rivera, Augusto'
'Rojas, Jicli Jos\'e'
'Sadat-Bernal, John'
'R\'ios-Motta, Jaime'
'Bolte, Michael'

_publ_section_title
;
 Mechanochemical synthesis and X-ray structural characterization of three
 3-nitrophenol cocrystals with three aminal cage azaadamantanes: the role
 of the stereoelectronic effect on intermolecular hydrogen-bonding
 patterns
;
_journal_coeditor_code SK3740
_journal_issue 12
_journal_name_full 'Acta Crystallographica Section C'
_journal_page_first
;
;
_journal_paper_doi 10.1107/S205322961901516X
_journal_volume 75
_journal_year 2019
_chemical_formula_iupac 'C8 H16 N4, 2C6 H5 N O3'
_chemical_formula_moiety 'C8 H16 N4, 2(C6 H5 N O3)'
_chemical_formula_sum 'C20 H26 N6 O6'
_chemical_formula_weight 446.47
_chemical_name_systematic
;
3-Nitrophenol--1,3,6,8-tetraazatricyclo[4.4.1.1^3,8^]dodecane (2:1)
;
_space_group_crystal_system monoclinic
_space_group_IT_number 9
_space_group_name_Hall 'C -2yc'
_space_group_name_H-M_alt 'C 1 c 1'
_atom_sites_solution_hydrogens mixed
_atom_sites_solution_primary direct
_audit_creation_method SHELXL-2014/7
_cell_angle_alpha 90
_cell_angle_beta 106.338(8)
_cell_angle_gamma 90
_cell_formula_units_Z 4
_cell_length_a 26.159(3)
_cell_length_b 6.4931(4)
_cell_length_c 12.8070(14)
_cell_measurement_reflns_used 11125
_cell_measurement_temperature 173(2)
_cell_measurement_theta_max 25.84
_cell_measurement_theta_min 3.54
_cell_volume 2087.5(4)
_computing_cell_refinement
;
X-AREA (Stoe & Cie, 2001)
;
_computing_data_collection
;
X-AREA (Stoe & Cie, 2001)
;
_computing_data_reduction
;
X-AREA (Stoe & Cie, 2001)
;
_computing_molecular_graphics
;
XP in SHELXTL-Plus (Sheldrick, 2008)
;
_computing_publication_material SHELXL
_computing_structure_refinement
;
SHELXL2014 (Sheldrick, 2015)
;
_computing_structure_solution
;
SHELXS97 (Sheldrick, 2008)
;
_diffrn_ambient_temperature 173(2)
_diffrn_measured_fraction_theta_full 0.995
_diffrn_measured_fraction_theta_max 0.990
_diffrn_measurement_device_type 'Stoe IPDS II two-circle'
_diffrn_measurement_method \w
_diffrn_radiation_type MoK\a
_diffrn_radiation_wavelength 0.71073
_diffrn_reflns_av_R_equivalents 0.0266
_diffrn_reflns_av_unetI/netI 0.0266
_diffrn_reflns_limit_h_max 31
_diffrn_reflns_limit_h_min -31
_diffrn_reflns_limit_k_max 7
_diffrn_reflns_limit_k_min -7
_diffrn_reflns_limit_l_max 15
_diffrn_reflns_limit_l_min -15
_diffrn_reflns_number 11125
_diffrn_reflns_theta_full 25.000
_diffrn_reflns_theta_max 25.626
_diffrn_reflns_theta_min 3.535
_diffrn_source 'Genix 3D I\mS microfocus X-ray source'
_exptl_absorpt_coefficient_mu 0.107
_exptl_absorpt_correction_T_max 1.000
_exptl_absorpt_correction_T_min 0.582
_exptl_absorpt_correction_type multi-scan
_exptl_absorpt_process_details
;
(X-AREA; Stoe & Cie, 2001)
;
_exptl_crystal_colour yellow
_exptl_crystal_density_diffrn 1.421
_exptl_crystal_description plate
_exptl_crystal_F_000 944
_exptl_crystal_size_max 0.260
_exptl_crystal_size_mid 0.240
_exptl_crystal_size_min 0.090
_refine_diff_density_max 0.144
_refine_diff_density_min -0.155
_refine_ls_abs_structure_details
;
Flack <i>x</i> determined using 1329 quotients [(I+)-(I-)]/[(I+)+(I-)]
(Parsons <i>et al.</i>, 2013)
;
_refine_ls_abs_structure_Flack -0.2(9)
_refine_ls_extinction_coef 0.0087(10)
_refine_ls_extinction_expression Fc^*^=kFc[1+0.001xFc^2^\l^3^/sin(2\q)]^-1/4^
_refine_ls_extinction_method
;
SHELXL2014 (Sheldrick, 2015)
;
_refine_ls_goodness_of_fit_ref 1.082
_refine_ls_hydrogen_treatment mixed
_refine_ls_matrix_type full
_refine_ls_number_parameters 298
_refine_ls_number_reflns 3505
_refine_ls_number_restraints 2
_refine_ls_restrained_S_all 1.082
_refine_ls_R_factor_all 0.0393
_refine_ls_R_factor_gt 0.0362
_refine_ls_shift/su_max 0.000
_refine_ls_shift/su_mean 0.000
_refine_ls_structure_factor_coef Fsqd
_refine_ls_weighting_details 'w=1/[\s^2^(Fo^2^)+(0.0416P)^2^+1.2092P] where P=(Fo^2^+2Fc^2^)/3'
_refine_ls_weighting_scheme calc
_refine_ls_wR_factor_gt 0.0853
_refine_ls_wR_factor_ref 0.0867
_reflns_number_gt 3297
_reflns_number_total 3505
_reflns_threshold_expression 'I > 2\s(I)'
_cod_data_source_file sk3740sup1.cif
_cod_data_source_block 3a
_cod_original_sg_symbol_H-M 'C c'
_cod_database_code 2021828
_shelx_space_group_comment
;
The symmetry employed for this shelxl refinement is uniquely defined
by the following loop, which should always be used as a source of
symmetry information in preference to the above space-group names.
They are only intended as comments.
;
_shelx_estimated_absorpt_t_min 0.973
_shelx_estimated_absorpt_t_max 0.990

loop_
_space_group_symop_operation_xyz
'x, y, z'
'x, -y, z+1/2'
'x+1/2, y+1/2, z'
'x+1/2, -y+1/2, z+1/2'

loop_
_atom_site_type_symbol
_atom_site_label
_atom_site_fract_x
_atom_site_fract_y
_atom_site_fract_z
_atom_site_U_iso_or_equiv
_atom_site_adp_type
_atom_site_calc_flag
_atom_site_occupancy
N N1 0.44528(9) 0.2931(4) 0.4785(2) 0.0231(5) Uani d 1
N N2 0.55900(10) 0.3302(3) 0.5346(2) 0.0244(5) Uani d 1
N N3 0.50770(10) 0.0032(4) 0.4661(2) 0.0252(5) Uani d 1
N N4 0.49760(9) 0.3696(4) 0.3449(2) 0.0247(5) Uani d 1
C C1 0.47168(12) 0.4020(5) 0.5808(3) 0.0337(7) Uani d 1
H H1A 0.4651 0.3234 0.6419 0.040 Uiso calc 1
H H1B 0.4545 0.5383 0.5791 0.040 Uiso calc 1
C C2 0.53212(12) 0.4353(5) 0.6047(3) 0.0370(8) Uani d 1
H H2A 0.5386 0.5850 0.6008 0.044 Uiso calc 1
H H2B 0.5491 0.3915 0.6806 0.044 Uiso calc 1
C C3 0.45716(12) 0.0699(4) 0.4817(3) 0.0272(6) Uani d 1
H H3A 0.4553 0.0166 0.5530 0.033 Uiso calc 1
H H3B 0.4283 0.0022 0.4252 0.033 Uiso calc 1
C C4 0.45002(11) 0.4014(4) 0.3795(2) 0.0264(6) Uani d 1
H H4A 0.4190 0.3613 0.3185 0.032 Uiso calc 1
H H4B 0.4468 0.5510 0.3914 0.032 Uiso calc 1
C C5 0.55491(12) 0.1024(4) 0.5363(3) 0.0305(7) Uani d 1
H H5A 0.5863 0.0452 0.5177 0.037 Uiso calc 1
H H5B 0.5578 0.0605 0.6121 0.037 Uiso calc 1
C C6 0.54774(12) 0.4195(5) 0.4247(3) 0.0300(7) Uani d 1
H H6A 0.5496 0.5712 0.4327 0.036 Uiso calc 1
H H6B 0.5769 0.3776 0.3940 0.036 Uiso calc 1
C C7 0.50771(14) -0.0199(5) 0.3531(3) 0.0351(7) Uani d 1
H H7A 0.4801 -0.1218 0.3180 0.042 Uiso calc 1
H H7B 0.5426 -0.0771 0.3516 0.042 Uiso calc 1
C C8 0.49764(13) 0.1784(5) 0.2851(2) 0.0306(7) Uani d 1
H H8A 0.5252 0.1892 0.2461 0.037 Uiso calc 1
H H8B 0.4628 0.1655 0.2296 0.037 Uiso calc 1
N N11 0.15684(11) 0.4297(6) 0.3322(2) 0.0422(8) Uani d 1
O O11 0.33946(9) 0.2081(4) 0.4343(2) 0.0402(6) Uani d 1
H H11 0.3734(18) 0.252(7) 0.449(3) 0.048(11) Uiso d 1
O O12 0.14277(10) 0.2493(5) 0.3334(2) 0.0594(8) Uani d 1
O O13 0.12521(9) 0.5734(5) 0.2996(2) 0.0596(8) Uani d 1
C C11 0.30418(11) 0.3667(5) 0.4201(2) 0.0267(6) Uani d 1
C C12 0.25005(12) 0.3201(5) 0.3832(2) 0.0308(7) Uani d 1
H H12 0.2383 0.1823 0.3668 0.037 Uiso calc 1
C C13 0.21382(11) 0.4798(6) 0.3711(2) 0.0310(7) Uani d 1
C C14 0.22866(13) 0.6835(6) 0.3947(3) 0.0355(8) Uani d 1
H H14 0.2028 0.7896 0.3859 0.043 Uiso calc 1
C C15 0.28227(14) 0.7260(5) 0.4311(3) 0.0358(7) Uani d 1
H H15 0.2936 0.8642 0.4477 0.043 Uiso calc 1
C C16 0.32020(12) 0.5711(5) 0.4442(3) 0.0316(7) Uani d 1
H H16 0.3570 0.6039 0.4696 0.038 Uiso calc 1
N N21 0.84474(10) 0.5845(5) 0.6896(2) 0.0377(7) Uani d 1
O O21 0.66682(9) 0.3172(3) 0.6068(2) 0.0402(7) Uani d 1
H H21 0.635(2) 0.344(7) 0.582(4) 0.061(14) Uiso d 1
O O22 0.86017(10) 0.4093(4) 0.6811(3) 0.0532(8) Uani d 1
O O23 0.87489(10) 0.7320(5) 0.7172(3) 0.0589(8) Uani d 1
C C21 0.69850(11) 0.4855(4) 0.6209(2) 0.0258(6) Uani d 1
C C22 0.75329(11) 0.4526(5) 0.6475(3) 0.0281(7) Uani d 1
H H22 0.7674 0.3168 0.6548 0.034 Uiso calc 1
C C23 0.78669(12) 0.6217(5) 0.6629(2) 0.0274(6) Uani d 1
C C24 0.76851(13) 0.8228(5) 0.6538(3) 0.0322(7) Uani d 1
H H24 0.7925 0.9360 0.6656 0.039 Uiso calc 1
C C25 0.71378(13) 0.8522(5) 0.6266(3) 0.0319(7) Uani d 1
H H25 0.6999 0.9883 0.6186 0.038 Uiso calc 1
C C26 0.67895(12) 0.6860(5) 0.6109(2) 0.0274(7) Uani d 1
H H26 0.6416 0.7093 0.5932 0.033 Uiso calc 1

loop_
_atom_site_aniso_label
_atom_site_aniso_U_11
_atom_site_aniso_U_22
_atom_site_aniso_U_33
_atom_site_aniso_U_12
_atom_site_aniso_U_13
_atom_site_aniso_U_23
N1 0.0177(11) 0.0254(12) 0.0264(12) 0.0001(9) 0.0063(10) 0.0009(10)
N2 0.0196(11) 0.0234(12) 0.0282(13) 0.0034(10) 0.0035(9) -0.0021(10)
N3 0.0234(11) 0.0203(11) 0.0318(13) 0.0001(9) 0.0074(10) 0.0028(10)
N4 0.0224(11) 0.0237(12) 0.0267(12) 0.0002(9) 0.0051(9) 0.0059(10)
C1 0.0282(15) 0.0410(18) 0.0323(17) 0.0010(14) 0.0091(13) -0.0085(14)
C2 0.0280(15) 0.049(2) 0.0329(17) -0.0013(14) 0.0065(13) -0.0157(15)
C3 0.0233(14) 0.0270(14) 0.0329(15) 0.0012(12) 0.0106(12) 0.0100(13)
C4 0.0228(13) 0.0239(14) 0.0301(15) 0.0042(11) 0.0034(12) 0.0055(12)
C5 0.0225(13) 0.0243(15) 0.0391(17) 0.0031(12) -0.0005(12) 0.0061(13)
C6 0.0231(14) 0.0289(15) 0.0358(17) -0.0049(11) 0.0048(12) 0.0068(13)
C7 0.0417(18) 0.0287(16) 0.0390(18) -0.0035(13) 0.0178(15) -0.0049(13)
C8 0.0297(15) 0.0364(18) 0.0252(15) 0.0032(12) 0.0069(12) 0.0012(12)
N11 0.0211(13) 0.076(2) 0.0289(14) -0.0010(14) 0.0055(11) -0.0050(14)
O11 0.0204(11) 0.0334(12) 0.0642(17) -0.0017(10) 0.0076(11) -0.0007(11)
O12 0.0291(13) 0.084(2) 0.0609(18) -0.0197(14) 0.0050(12) -0.0018(15)
O13 0.0238(13) 0.095(2) 0.0580(18) 0.0156(14) 0.0078(12) -0.0007(16)
C11 0.0220(14) 0.0308(15) 0.0266(15) 0.0019(11) 0.0054(12) 0.0014(12)
C12 0.0258(15) 0.0383(18) 0.0288(16) -0.0042(13) 0.0084(12) -0.0022(13)
C13 0.0203(14) 0.052(2) 0.0208(15) 0.0022(14) 0.0062(12) -0.0016(13)
C14 0.0275(15) 0.049(2) 0.0308(17) 0.0090(14) 0.0097(13) -0.0038(15)
C15 0.0384(17) 0.0337(18) 0.0357(18) 0.0006(14) 0.0113(14) -0.0048(14)
C16 0.0227(14) 0.0407(19) 0.0301(16) -0.0035(13) 0.0052(12) -0.0029(14)
N21 0.0237(13) 0.0477(18) 0.0387(15) -0.0027(13) 0.0039(11) 0.0018(14)
O21 0.0184(11) 0.0252(12) 0.0715(18) 0.0016(9) 0.0036(12) -0.0019(11)
O22 0.0256(12) 0.0537(17) 0.073(2) 0.0081(12) 0.0027(12) 0.0022(14)
O23 0.0296(13) 0.0651(18) 0.077(2) -0.0200(13) 0.0070(13) -0.0159(16)
C21 0.0238(14) 0.0236(15) 0.0273(16) 0.0030(12) 0.0030(11) -0.0006(12)
C22 0.0249(15) 0.0262(16) 0.0310(15) 0.0056(12) 0.0043(12) 0.0002(12)
C23 0.0221(14) 0.0343(16) 0.0227(14) -0.0029(12) 0.0014(11) -0.0012(12)
C24 0.0380(18) 0.0298(17) 0.0303(15) -0.0084(13) 0.0120(14) -0.0043(13)
C25 0.0427(18) 0.0228(14) 0.0301(16) 0.0049(13) 0.0101(14) -0.0001(12)
C26 0.0259(15) 0.0279(16) 0.0282(15) 0.0077(12) 0.0074(12) 0.0029(12)

loop_
_atom_type_symbol
_atom_type_description
_atom_type_scat_dispersion_real
_atom_type_scat_dispersion_imag
_atom_type_scat_source
C C 0.0033 0.0016 'International Tables Vol C Tables 4.2.6.8 and 6.1.1.4'
H H 0.0000 0.0000 'International Tables Vol C Tables 4.2.6.8 and 6.1.1.4'
N N 0.0061 0.0033 'International Tables Vol C Tables 4.2.6.8 and 6.1.1.4'
O O 0.0106 0.0060 'International Tables Vol C Tables 4.2.6.8 and 6.1.1.4'

loop_
_geom_angle_atom_site_label_1
_geom_angle_atom_site_label_2
_geom_angle_atom_site_label_3
_geom_angle
C1 N1 C3 113.7(2)
C1 N1 C4 113.6(2)
C3 N1 C4 114.8(2)
C2 N2 C6 113.8(2)
C2 N2 C5 114.1(3)
C6 N2 C5 114.2(2)
C7 N3 C3 114.9(2)
C7 N3 C5 115.0(2)
C3 N3 C5 115.3(3)
C4 N4 C6 115.8(2)
C4 N4 C8 114.2(2)
C6 N4 C8 115.1(2)
N1 C1 C2 116.2(3)
N1 C1 H1A 108.2
C2 C1 H1A 108.2
N1 C1 H1B 108.2
C2 C1 H1B 108.2
H1A C1 H1B 107.4
N2 C2 C1 117.3(3)
N2 C2 H2A 108.0
C1 C2 H2A 108.0
N2 C2 H2B 108.0
C1 C2 H2B 108.0
H2A C2 H2B 107.2
N3 C3 N1 118.6(2)
N3 C3 H3A 107.7
N1 C3 H3A 107.7
N3 C3 H3B 107.7
N1 C3 H3B 107.7
H3A C3 H3B 107.1
N4 C4 N1 118.6(2)
N4 C4 H4A 107.7
N1 C4 H4A 107.7
N4 C4 H4B 107.7
N1 C4 H4B 107.7
H4A C4 H4B 107.1
N3 C5 N2 118.9(2)
N3 C5 H5A 107.6
N2 C5 H5A 107.6
N3 C5 H5B 107.6
N2 C5 H5B 107.6
H5A C5 H5B 107.0
N4 C6 N2 118.8(2)
N4 C6 H6A 107.6
N2 C6 H6A 107.6
N4 C6 H6B 107.6
N2 C6 H6B 107.6
H6A C6 H6B 107.0
N3 C7 C8 115.4(3)
N3 C7 H7A 108.4
C8 C7 H7A 108.4
N3 C7 H7B 108.4
C8 C7 H7B 108.4
H7A C7 H7B 107.5
N4 C8 C7 116.2(3)
N4 C8 H8A 108.2
C7 C8 H8A 108.2
N4 C8 H8B 108.2
C7 C8 H8B 108.2
H8A C8 H8B 107.4
O12 N11 O13 123.2(3)
O12 N11 C13 119.1(3)
O13 N11 C13 117.7(3)
C11 O11 H11 112(3)
O11 C11 C12 117.9(3)
O11 C11 C16 122.6(3)
C12 C11 C16 119.5(3)
C13 C12 C11 118.3(3)
C13 C12 H12 120.9
C11 C12 H12 120.9
C12 C13 C14 123.3(3)
C12 C13 N11 118.0(3)
C14 C13 N11 118.7(3)
C15 C14 C13 117.5(3)
C15 C14 H14 121.3
C13 C14 H14 121.3
C14 C15 C16 121.4(3)
C14 C15 H15 119.3
C16 C15 H15 119.3
C15 C16 C11 120.0(3)
C15 C16 H16 120.0
C11 C16 H16 120.0
O22 N21 O23 123.4(3)
O22 N21 C23 118.4(3)
O23 N21 C23 118.2(3)
C21 O21 H21 113(3)
O21 C21 C26 123.2(3)
O21 C21 C22 117.3(3)
C26 C21 C22 119.5(3)
C23 C22 C21 118.6(3)
C23 C22 H22 120.7
C21 C22 H22 120.7
C22 C23 C24 123.3(3)
C22 C23 N21 118.0(3)
C24 C23 N21 118.7(3)
C23 C24 C25 117.2(3)
C23 C24 H24 121.4
C25 C24 H24 121.4
C24 C25 C26 121.1(3)
C24 C25 H25 119.4
C26 C25 H25 119.4
C25 C26 C21 120.3(3)
C25 C26 H26 119.9
C21 C26 H26 119.9

loop_
_geom_bond_atom_site_label_1
_geom_bond_atom_site_label_2
_geom_bond_distance
N1 C1 1.478(4)
N1 C3 1.481(4)
N1 C4 1.484(4)
N2 C2 1.457(4)
N2 C6 1.473(4)
N2 C5 1.484(4)
N3 C7 1.455(4)
N3 C3 1.457(4)
N3 C5 1.457(4)
N4 C4 1.449(4)
N4 C6 1.455(4)
N4 C8 1.459(4)
C1 C2 1.539(4)
C1 H1A 0.9900
C1 H1B 0.9900
C2 H2A 0.9900
C2 H2B 0.9900
C3 H3A 0.9900
C3 H3B 0.9900
C4 H4A 0.9900
C4 H4B 0.9900
C5 H5A 0.9900
C5 H5B 0.9900
C6 H6A 0.9900
C6 H6B 0.9900
C7 C8 1.535(5)
C7 H7A 0.9900
C7 H7B 0.9900
C8 H8A 0.9900
C8 H8B 0.9900
N11 O12 1.229(5)
N11 O13 1.239(4)
N11 C13 1.469(4)
O11 C11 1.360(4)
O11 H11 0.90(5)
C11 C12 1.394(4)
C11 C16 1.400(4)
C12 C13 1.384(5)
C12 H12 0.9500
C13 C14 1.388(5)
C14 C15 1.376(5)
C14 H14 0.9500
C15 C16 1.389(5)
C15 H15 0.9500
C16 H16 0.9500
N21 O22 1.222(4)
N21 O23 1.228(4)
N21 C23 1.480(4)
O21 C21 1.353(4)
O21 H21 0.83(5)
C21 C26 1.391(4)
C21 C22 1.393(4)
C22 C23 1.383(4)
C22 H22 0.9500
C23 C24 1.383(4)
C24 C25 1.388(5)
C24 H24 0.9500
C25 C26 1.390(4)
C25 H25 0.9500
C26 H26 0.9500

loop_
_geom_hbond_atom_site_label_D
_geom_hbond_atom_site_label_H
_geom_hbond_atom_site_label_A
_geom_hbond_site_symmetry_A
_geom_hbond_distance_DH
_geom_hbond_distance_HA
_geom_hbond_distance_DA
_geom_hbond_angle_DHA
O11 H11 N1 . 0.90(5) 1.83(5) 2.722(3) 170(4)
O21 H21 N2 . 0.83(5) 1.90(5) 2.711(3) 164(5)
C15 H15 O11 1_565 0.95 2.56 3.465(4) 158
C25 H25 O21 1_565 0.95 2.29 3.243(4) 178

loop_
_geom_torsion_atom_site_label_1
_geom_torsion_atom_site_label_2
_geom_torsion_atom_site_label_3
_geom_torsion_atom_site_label_4
_geom_torsion
C3 N1 C1 C2 72.9(4)
C4 N1 C1 C2 -60.8(4)
C6 N2 C2 C1 73.0(4)
C5 N2 C2 C1 -60.6(4)
N1 C1 C2 N2 -9.3(5)
C7 N3 C3 N1 -85.0(3)
C5 N3 C3 N1 52.3(4)
C1 N1 C3 N3 -79.7(3)
C4 N1 C3 N3 53.5(3)
C6 N4 C4 N1 -57.2(3)
C8 N4 C4 N1 80.0(3)
C1 N1 C4 N4 84.3(3)
C3 N1 C4 N4 -48.9(3)
C7 N3 C5 N2 80.1(4)
C3 N3 C5 N2 -57.2(4)
C2 N2 C5 N3 84.1(4)
C6 N2 C5 N3 -49.2(4)
C4 N4 C6 N2 51.8(3)
C8 N4 C6 N2 -85.1(3)
C2 N2 C6 N4 -79.0(3)
C5 N2 C6 N4 54.5(4)
C3 N3 C7 C8 63.2(3)
C5 N3 C7 C8 -74.3(3)
C4 N4 C8 C7 -75.2(3)
C6 N4 C8 C7 62.4(4)
N3 C7 C8 N4 9.3(4)
O11 C11 C12 C13 178.4(3)
C16 C11 C12 C13 0.4(5)
C11 C12 C13 C14 -0.5(5)
C11 C12 C13 N11 180.0(3)
O12 N11 C13 C12 15.0(4)
O13 N11 C13 C12 -165.0(3)
O12 N11 C13 C14 -164.5(3)
O13 N11 C13 C14 15.5(4)
C12 C13 C14 C15 0.4(5)
N11 C13 C14 C15 179.9(3)
C13 C14 C15 C16 -0.2(5)
C14 C15 C16 C11 0.1(5)
O11 C11 C16 C15 -178.1(3)
C12 C11 C16 C15 -0.2(5)
O21 C21 C22 C23 -179.7(3)
C26 C21 C22 C23 -0.1(4)
C21 C22 C23 C24 0.2(5)
C21 C22 C23 N21 -179.2(3)
O22 N21 C23 C22 10.5(5)
O23 N21 C23 C22 -170.7(3)
O22 N21 C23 C24 -168.9(3)
O23 N21 C23 C24 9.9(5)
C22 C23 C24 C25 -0.6(5)
N21 C23 C24 C25 178.8(3)
C23 C24 C25 C26 0.9(5)
C24 C25 C26 C21 -0.8(5)
O21 C21 C26 C25 179.9(3)
C22 C21 C26 C25 0.4(5)

_cod_database_fobs_code 2021828
